data_4326417
loop_
_publ_author_name
'Yun-Nan Guo'
'Xiao-Hua Chen'
'Shufang Xue'
'Jinkui Tang'

_publ_section_title
;
 Modulating Magnetic Dynamics of Three Dy2 Complexes through Keto-Enol
 Tautomerism of the o-Vanillin Picolinoylhydrazone Ligand
;
_journal_name_full 'Inorganic Chemistry'
_journal_page_first 9705
_journal_page_last 9713
_journal_paper_doi 10.1021/ic2014978
_journal_volume 50
_journal_year 2011
_chemical_formula_moiety 'C30 H45 Dy2 N9 O24'
_chemical_formula_sum 'C30 H45 Dy2 N9 O24'
_chemical_formula_weight 1240.75
_chemical_name_systematic
; 
 ? 
;
_space_group_IT_number 19
_symmetry_cell_setting orthorhombic
_symmetry_space_group_name_Hall 'P 2ac 2ab'
_symmetry_space_group_name_H-M 'P 21 21 21'
_atom_sites_solution_hydrogens geom
_atom_sites_solution_primary direct
_atom_sites_solution_secondary difmap
_audit_creation_method SHELXL-97
_cell_angle_alpha 90.00
_cell_angle_beta 90.00
_cell_angle_gamma 90.00
_cell_formula_units_Z 4
_cell_length_a 10.335(2)
_cell_length_b 16.368(3)
_cell_length_c 27.235(5)
_cell_measurement_reflns_used 7627
_cell_measurement_temperature 191(2)
_cell_measurement_theta_max 26.02
_cell_measurement_theta_min 1.95
_cell_volume 4607.2(15)
_computing_cell_refinement 'TEXRAY Version 1.10'
_computing_data_collection 'TEXRAY software (Molecular Structure Corporation,1999)'
_computing_data_reduction 'TEXSAN (Molecular Structure Corporation,1999)'
_computing_molecular_graphics 'ORTEX (P.McArdle,1995)'
_computing_publication_material 'SHELXL-97/2 (Sheldrick,1997)'
_computing_structure_refinement 'SHELXL-97 (Sheldrick, 1997)'
_computing_structure_solution 'SHELXS-97 (Sheldrick, 1997)'
_diffrn_ambient_temperature 191(2)
_diffrn_measured_fraction_theta_full 0.996
_diffrn_measured_fraction_theta_max 0.996
_diffrn_measurement_device_type 'Bruker Apex II CCD diffractometer'
_diffrn_measurement_method '\w scans'
_diffrn_radiation_monochromator graphite
_diffrn_radiation_source 'fine-focus sealed tube'
_diffrn_radiation_type MoK\a
_diffrn_radiation_wavelength 0.71073
_diffrn_reflns_av_R_equivalents 0.0620
_diffrn_reflns_av_sigmaI/netI 0.0795
_diffrn_reflns_limit_h_max 10
_diffrn_reflns_limit_h_min -12
_diffrn_reflns_limit_k_max 17
_diffrn_reflns_limit_k_min -20
_diffrn_reflns_limit_l_max 25
_diffrn_reflns_limit_l_min -33
_diffrn_reflns_number 25708
_diffrn_reflns_theta_full 26.02
_diffrn_reflns_theta_max 26.02
_diffrn_reflns_theta_min 1.95
_diffrn_standards_interval_count none
_diffrn_standards_number none
_exptl_absorpt_coefficient_mu 3.310
_exptl_absorpt_correction_T_max 0.516
_exptl_absorpt_correction_T_min 0.442
_exptl_absorpt_correction_type multi-scan
_exptl_crystal_colour yellow
_exptl_crystal_density_diffrn 1.789
_exptl_crystal_description block
_exptl_crystal_F_000 2448
_exptl_crystal_size_max 0.25
_exptl_crystal_size_mid 0.22
_exptl_crystal_size_min 0.20
_refine_diff_density_max 1.233
_refine_diff_density_min -0.819
_refine_diff_density_rms 0.152
_refine_ls_abs_structure_details 'Flack H D (1983), Acta Cryst. A39, 876-881'
_refine_ls_abs_structure_Flack 0.000(14)
_refine_ls_extinction_method none
_refine_ls_goodness_of_fit_ref 1.011
_refine_ls_hydrogen_treatment mixed
_refine_ls_matrix_type full
_refine_ls_number_parameters 557
_refine_ls_number_reflns 9016
_refine_ls_number_restraints 2
_refine_ls_restrained_S_all 1.011
_refine_ls_R_factor_all 0.0567
_refine_ls_R_factor_gt 0.0443
_refine_ls_shift/su_max 0.001
_refine_ls_shift/su_mean 0.000
_refine_ls_structure_factor_coef Fsqd
_refine_ls_weighting_details 'calc w=1/[\s^2^(Fo^2^)+(0.0488P)^2^+0.0000P] where P=(Fo^2^+2Fc^2^)/3'
_refine_ls_weighting_scheme calc
_refine_ls_wR_factor_gt 0.0972
_refine_ls_wR_factor_ref 0.1038
_reflns_number_gt 7627
_reflns_number_total 9016
_reflns_threshold_expression >2sigma(I)
_cod_data_source_file ic2014978_si_002_2.cif
_cod_data_source_block 2
_cod_original_cell_volume 4607.3(16)
_cod_database_code 4326417

loop_
_symmetry_equiv_pos_as_xyz
'x, y, z'
'-x+1/2, -y, z+1/2'
'-x, y+1/2, -z+1/2'
'x+1/2, -y+1/2, -z'

loop_
_atom_site_label
_atom_site_type_symbol
_atom_site_fract_x
_atom_site_fract_y
_atom_site_fract_z
_atom_site_U_iso_or_equiv
_atom_site_adp_type
_atom_site_occupancy
_atom_site_symmetry_multiplicity
_atom_site_calc_flag
_atom_site_refinement_flags
C1 C 0.7119(7) 0.6839(5) 0.2478(4) 0.0242(19) Uani 1 1 d .
C2 C 0.7876(8) 0.7485(5) 0.2356(3) 0.026(2) Uani 1 1 d .
H2A H 0.7829 0.7968 0.2536 0.031 Uiso 1 1 calc R
C3 C 0.8714(9) 0.7422(6) 0.1965(4) 0.031(2) Uani 1 1 d .
H3A H 0.9254 0.7855 0.1881 0.037 Uiso 1 1 calc R
C4 C 0.8735(9) 0.6716(6) 0.1705(3) 0.033(2) Uani 1 1 d .
H4A H 0.9272 0.6663 0.1433 0.039 Uiso 1 1 calc R
C5 C 0.7943(7) 0.6072(6) 0.1850(3) 0.0232(19) Uani 1 1 d .
H5A H 0.7983 0.5584 0.1675 0.028 Uiso 1 1 calc R
C6 C 0.6149(8) 0.6829(5) 0.2894(3) 0.022(2) Uani 1 1 d .
C7 C 0.4430(8) 0.8089(5) 0.3630(3) 0.0209(18) Uani 1 1 d .
H7A H 0.4800 0.8567 0.3510 0.025 Uiso 1 1 calc R
C8 C 0.3426(8) 0.8180(5) 0.3989(3) 0.0197(19) Uani 1 1 d .
C9 C 0.2742(8) 0.7506(5) 0.4186(3) 0.0220(19) Uani 1 1 d .
C10 C 0.1664(9) 0.7711(6) 0.4489(3) 0.031(2) Uani 1 1 d .
C11 C -0.0147(9) 0.7193(6) 0.4930(4) 0.045(3) Uani 1 1 d .
H11A H -0.0552 0.6689 0.5024 0.067 Uiso 1 1 calc R
H11B H -0.0737 0.7511 0.4736 0.067 Uiso 1 1 calc R
H11C H 0.0087 0.7494 0.5219 0.067 Uiso 1 1 calc R
C12 C 0.1342(10) 0.8491(6) 0.4611(4) 0.038(3) Uani 1 1 d .
H12A H 0.0641 0.8590 0.4816 0.045 Uiso 1 1 calc R
C13 C 0.2063(9) 0.9141(6) 0.4426(3) 0.029(2) Uani 1 1 d .
H13A H 0.1859 0.9675 0.4514 0.035 Uiso 1 1 calc R
C14 C 0.3078(8) 0.8986(6) 0.4113(3) 0.027(2) Uani 1 1 d .
H14A H 0.3542 0.9420 0.3982 0.032 Uiso 1 1 calc R
C15 C 0.8929(8) 0.3240(5) 0.1891(3) 0.0205(19) Uani 1 1 d .
C16 C 0.9769(9) 0.3784(6) 0.1675(4) 0.036(2) Uani 1 1 d .
H16A H 0.9624 0.4343 0.1696 0.043 Uiso 1 1 calc R
C17 C 1.0846(9) 0.3479(6) 0.1421(4) 0.042(3) Uani 1 1 d .
H17A H 1.1432 0.3832 0.1273 0.050 Uiso 1 1 calc R
C18 C 1.1019(9) 0.2648(6) 0.1397(4) 0.033(2) Uani 1 1 d .
H18A H 1.1734 0.2426 0.1238 0.040 Uiso 1 1 calc R
C19 C 1.0081(8) 0.2138(7) 0.1619(3) 0.031(2) Uani 1 1 d .
H19A H 1.0168 0.1575 0.1585 0.038 Uiso 1 1 calc R
C20 C 0.7820(8) 0.3592(6) 0.2178(3) 0.023(2) Uani 1 1 d .
C21 C 0.5779(9) 0.3021(5) 0.3122(3) 0.0223(19) Uani 1 1 d .
H21A H 0.6123 0.2501 0.3165 0.027 Uiso 1 1 calc R
C22 C 0.4728(8) 0.3263(5) 0.3437(3) 0.024(2) Uani 1 1 d .
C23 C 0.4208(8) 0.4051(5) 0.3479(3) 0.0227(18) Uiso 1 1 d .
C24 C 0.3091(7) 0.4145(5) 0.3777(3) 0.0183(18) Uani 1 1 d .
C25 C 0.1405(8) 0.5078(6) 0.4002(4) 0.040(3) Uani 1 1 d .
H25A H 0.0904 0.4585 0.3982 0.061 Uiso 1 1 calc R
H25B H 0.0967 0.5507 0.3828 0.061 Uiso 1 1 calc R
H25C H 0.1507 0.5231 0.4340 0.061 Uiso 1 1 calc R
C26 C 0.2607(10) 0.3534(6) 0.4045(4) 0.032(2) Uani 1 1 d .
H26A H 0.1889 0.3622 0.4244 0.038 Uiso 1 1 calc R
C27 C 0.3177(9) 0.2770(6) 0.4025(4) 0.034(2) Uani 1 1 d .
H27A H 0.2858 0.2349 0.4220 0.041 Uiso 1 1 calc R
C28 C 0.4190(9) 0.2632(5) 0.3726(3) 0.032(2) Uani 1 1 d .
H28A H 0.4543 0.2110 0.3709 0.038 Uiso 1 1 calc R
Dy1 Dy 0.44350(4) 0.59793(2) 0.372338(14) 0.01945(10) Uani 1 1 d .
Dy2 Dy 0.58291(3) 0.49388(2) 0.255211(14) 0.01999(10) Uani 1 1 d .
N1 N 0.7142(6) 0.6125(4) 0.2224(2) 0.0196(16) Uani 1 1 d .
N2 N 0.5791(7) 0.7532(4) 0.3083(2) 0.0194(15) Uani 1 1 d .
N3 N 0.4876(6) 0.7409(4) 0.3454(2) 0.0199(16) Uani 1 1 d .
N4 N 0.9066(6) 0.2430(4) 0.1877(3) 0.0239(16) Uani 1 1 d .
N5 N 0.7298(6) 0.3130(4) 0.2524(3) 0.0261(17) Uani 1 1 d .
H5B H 0.7579 0.2645 0.2582 0.031 Uiso 1 1 calc R
N6 N 0.6263(7) 0.3466(5) 0.2793(3) 0.0251(18) Uani 1 1 d .
N7 N 0.7127(7) 0.5905(5) 0.4102(3) 0.0298(18) Uani 1 1 d .
N8 N 0.4405(8) 0.5647(4) 0.1724(3) 0.0307(18) Uani 1 1 d .
N9 N 0.4196(7) 0.5117(5) 0.7647(3) 0.0350(19) Uani 1 1 d .
O1 O 0.5730(5) 0.6118(3) 0.30324(18) 0.0194(12) Uani 1 1 d .
O2 O 0.3070(6) 0.6764(4) 0.4118(2) 0.0271(15) Uani 1 1 d .
O3 O 0.0993(6) 0.7022(4) 0.4648(2) 0.0363(17) Uani 1 1 d .
O4 O 0.7389(6) 0.4281(4) 0.2083(2) 0.0234(14) Uani 1 1 d .
O5 O 0.4694(5) 0.4721(3) 0.3264(2) 0.0231(14) Uani 1 1 d .
O6 O 0.2652(5) 0.4945(4) 0.3786(2) 0.0218(12) Uani 1 1 d .
O7 O 0.6450(6) 0.6548(4) 0.4110(2) 0.0258(14) Uani 1 1 d .
O8 O 0.6592(6) 0.5269(4) 0.3937(2) 0.0331(16) Uani 1 1 d .
O9 O 0.8257(6) 0.5904(5) 0.4225(3) 0.058(2) Uani 1 1 d .
O10 O 0.4431(7) 0.5420(4) 0.4540(2) 0.0385(16) Uani 1 1 d .
O11 O 0.2874(5) 0.6226(4) 0.3087(2) 0.0248(14) Uani 1 1 d .
O12 O 0.4212(6) 0.5851(4) 0.2168(2) 0.0241(13) Uani 1 1 d .
O13 O 0.5337(6) 0.5179(4) 0.1641(2) 0.0285(14) Uani 1 1 d .
O14 O 0.3709(6) 0.5909(4) 0.1396(2) 0.0406(17) Uani 1 1 d .
O15 O 0.7733(5) 0.4879(4) 0.3060(2) 0.0309(15) Uani 1 1 d .
O16 O 0.4045(5) 0.4113(4) 0.2295(2) 0.0281(14) Uani 1 1 d .
O17 O 0.4920(6) 0.4496(4) 0.7667(3) 0.048(2) Uani 1 1 d .
O18 O 0.4499(9) 0.5762(5) 0.7806(3) 0.066(2) Uani 1 1 d .
O19 O 0.3143(6) 0.5023(5) 0.7449(4) 0.074(3) Uani 1 1 d .
O1W O 0.6659(6) 0.8296(4) 0.7955(2) 0.0352(16) Uani 1 1 d .
O2W O 0.554(2) 0.4006(14) 0.4957(8) 0.243(9) Uiso 1 1 d .
O3W O 0.964(3) 0.402(2) 0.5078(12) 0.356(15) Uiso 1 1 d .
O20 O 0.2525(12) 0.5887(8) 0.5123(4) 0.130(5) Uani 1 1 d D
C29 C 0.180(2) 0.5733(17) 0.5548(7) 0.185(11) Uiso 1 1 d D
O21 O 0.352(2) 0.1680(15) 0.6180(10) 0.259(10) Uiso 1 1 d D
C30 C 0.394(3) 0.212(2) 0.5765(11) 0.228(14) Uiso 1 1 d D

loop_
_atom_site_aniso_label
_atom_site_aniso_U_11
_atom_site_aniso_U_22
_atom_site_aniso_U_33
_atom_site_aniso_U_23
_atom_site_aniso_U_13
_atom_site_aniso_U_12
C1 0.018(4) 0.020(4) 0.034(5) 0.002(4) -0.007(5) -0.001(3)
C2 0.014(4) 0.025(5) 0.039(6) 0.002(4) 0.000(4) -0.005(4)
C3 0.031(6) 0.019(5) 0.042(6) 0.006(4) 0.015(5) -0.007(4)
C4 0.030(6) 0.044(6) 0.026(5) 0.012(4) 0.013(4) 0.006(5)
C5 0.014(4) 0.030(5) 0.025(5) 0.002(4) 0.003(4) -0.002(4)
C6 0.017(5) 0.024(5) 0.025(5) -0.003(4) -0.006(4) -0.001(4)
C7 0.020(4) 0.017(4) 0.025(4) 0.005(3) -0.004(4) 0.001(4)
C8 0.013(4) 0.029(5) 0.017(4) 0.001(4) -0.006(4) -0.001(4)
C9 0.026(5) 0.025(5) 0.015(4) -0.001(4) 0.001(4) -0.002(4)
C10 0.031(5) 0.045(6) 0.017(5) -0.010(4) 0.011(4) -0.011(5)
C11 0.041(6) 0.039(6) 0.055(7) -0.025(5) 0.024(5) -0.031(5)
C12 0.030(6) 0.043(7) 0.041(6) -0.016(5) 0.006(5) 0.006(5)
C13 0.036(5) 0.027(5) 0.025(5) 0.000(4) 0.008(4) 0.007(4)
C14 0.035(5) 0.029(5) 0.018(4) 0.001(4) 0.002(4) 0.005(5)
C15 0.012(4) 0.029(5) 0.020(4) -0.006(4) 0.003(4) 0.000(4)
C16 0.026(6) 0.033(6) 0.047(6) -0.008(5) 0.006(4) -0.006(4)
C17 0.021(5) 0.044(6) 0.060(7) 0.009(5) 0.011(5) 0.000(5)
C18 0.027(5) 0.026(5) 0.046(6) -0.001(4) 0.005(5) 0.011(4)
C19 0.016(5) 0.041(6) 0.037(6) 0.003(4) -0.002(4) 0.008(4)
C20 0.018(5) 0.028(5) 0.024(5) -0.006(4) -0.003(4) -0.005(4)
C21 0.026(5) 0.010(4) 0.031(5) 0.007(3) 0.008(4) -0.001(4)
C22 0.026(5) 0.023(5) 0.022(5) -0.004(3) 0.006(4) -0.006(4)
C24 0.012(4) 0.021(5) 0.022(4) -0.007(4) 0.001(3) -0.002(3)
C25 0.030(5) 0.026(6) 0.065(7) -0.001(5) 0.017(5) -0.002(5)
C26 0.032(6) 0.021(5) 0.042(6) 0.000(4) 0.017(5) -0.008(4)
C27 0.024(5) 0.036(6) 0.042(6) 0.010(5) 0.009(5) -0.004(4)
C28 0.035(5) 0.017(4) 0.042(5) 0.001(4) 0.003(6) 0.002(4)
Dy1 0.01818(19) 0.01802(19) 0.0222(2) -0.00118(16) 0.00208(18) -0.00294(17)
Dy2 0.01588(19) 0.0180(2) 0.0261(2) -0.00274(16) 0.00285(16) -0.00108(16)
N1 0.013(3) 0.023(4) 0.023(4) -0.003(3) 0.008(3) 0.003(3)
N2 0.018(4) 0.019(4) 0.021(4) -0.001(3) 0.000(3) 0.000(3)
N3 0.015(4) 0.024(4) 0.021(4) -0.005(3) 0.002(3) -0.004(3)
N4 0.013(4) 0.026(4) 0.033(4) -0.003(3) -0.002(3) -0.002(3)
N5 0.024(4) 0.025(4) 0.029(4) -0.007(4) 0.011(4) 0.005(3)
N6 0.015(4) 0.029(4) 0.031(4) -0.009(3) -0.002(3) 0.004(3)
N7 0.025(4) 0.037(5) 0.027(4) 0.002(4) -0.008(3) 0.000(4)
N8 0.024(4) 0.019(4) 0.049(5) -0.001(3) -0.005(4) -0.004(4)
N9 0.015(4) 0.025(4) 0.065(5) 0.013(4) 0.006(4) -0.006(3)
O1 0.020(3) 0.017(3) 0.021(3) 0.000(2) 0.006(3) -0.006(3)
O2 0.033(4) 0.023(4) 0.026(3) -0.004(3) 0.007(3) 0.000(3)
O3 0.042(4) 0.033(4) 0.034(4) -0.007(3) 0.019(3) -0.020(3)
O4 0.020(3) 0.020(3) 0.030(4) 0.002(3) 0.004(3) 0.004(3)
O5 0.018(3) 0.017(3) 0.034(3) -0.001(2) -0.001(3) -0.005(2)
O6 0.020(3) 0.017(3) 0.028(3) -0.005(3) 0.007(2) -0.002(2)
O7 0.026(4) 0.022(4) 0.029(4) 0.002(3) 0.000(3) -0.003(3)
O8 0.034(4) 0.028(4) 0.038(4) -0.001(3) -0.007(3) -0.007(3)
O9 0.022(4) 0.055(5) 0.098(7) 0.016(5) -0.008(4) -0.004(4)
O10 0.034(4) 0.050(4) 0.031(4) 0.008(3) 0.004(3) -0.021(4)
O11 0.016(3) 0.029(4) 0.029(3) 0.001(3) 0.001(3) 0.001(3)
O12 0.018(3) 0.029(3) 0.025(3) -0.009(3) 0.002(3) -0.001(3)
O13 0.027(3) 0.023(3) 0.036(4) -0.005(3) 0.008(3) 0.000(3)
O14 0.043(4) 0.034(4) 0.045(4) 0.000(3) -0.027(3) 0.003(3)
O15 0.021(3) 0.033(4) 0.038(4) 0.000(3) -0.003(3) 0.003(3)
O16 0.021(3) 0.023(3) 0.040(4) -0.005(3) 0.000(3) 0.001(3)
O17 0.013(3) 0.032(4) 0.098(7) 0.011(4) -0.004(4) 0.011(3)
O18 0.081(6) 0.035(5) 0.080(6) -0.010(4) -0.003(5) -0.001(5)
O19 0.025(4) 0.033(4) 0.163(9) 0.030(6) -0.024(5) 0.002(3)
O1W 0.032(4) 0.029(4) 0.045(4) -0.003(3) -0.002(3) -0.002(3)
O20 0.158(11) 0.129(11) 0.103(8) 0.074(8) 0.089(8) 0.071(9)

loop_
_atom_type_symbol
_atom_type_description
_atom_type_scat_dispersion_real
_atom_type_scat_dispersion_imag
_atom_type_scat_source
C C 0.0033 0.0016 'International Tables Vol C Tables 4.2.6.8 and 6.1.1.4'
H H 0.0000 0.0000 'International Tables Vol C Tables 4.2.6.8 and 6.1.1.4'
N N 0.0061 0.0033 'International Tables Vol C Tables 4.2.6.8 and 6.1.1.4'
O O 0.0106 0.0060 'International Tables Vol C Tables 4.2.6.8 and 6.1.1.4'
Dy Dy -0.1892 4.4098 'International Tables Vol C Tables 4.2.6.8 and 6.1.1.4'

loop_
_geom_angle_atom_site_label_1
_geom_angle_atom_site_label_2
_geom_angle_atom_site_label_3
_geom_angle
C2 C1 N1 122.4(9)
C2 C1 C6 125.0(8)
N1 C1 C6 112.6(7)
C1 C2 C3 119.6(9)
C1 C2 H2A 120.2
C3 C2 H2A 120.2
C4 C3 C2 118.5(8)
C4 C3 H3A 120.7
C2 C3 H3A 120.7
C3 C4 C5 119.3(9)
C3 C4 H4A 120.3
C5 C4 H4A 120.3
N1 C5 C4 122.6(9)
N1 C5 H5A 118.7
C4 C5 H5A 118.7
O1 C6 N2 125.2(8)
O1 C6 C1 116.7(7)
N2 C6 C1 118.1(8)
N3 C7 C8 126.8(8)
N3 C7 H7A 116.6
C8 C7 H7A 116.6
C14 C8 C9 120.7(8)
C14 C8 C7 116.5(8)
C9 C8 C7 122.7(8)
O2 C9 C8 123.6(8)
O2 C9 C10 121.1(8)
C8 C9 C10 115.3(8)
C12 C10 O3 124.2(8)
C12 C10 C9 123.5(9)
O3 C10 C9 112.2(8)
O3 C11 H11A 109.5
O3 C11 H11B 109.5
H11A C11 H11B 109.5
O3 C11 H11C 109.5
H11A C11 H11C 109.5
H11B C11 H11C 109.5
C10 C12 C13 119.9(9)
C10 C12 H12A 120.0
C13 C12 H12A 120.0
C14 C13 C12 119.4(9)
C14 C13 H13A 120.3
C12 C13 H13A 120.3
C13 C14 C8 121.1(9)
C13 C14 H14A 119.4
C8 C14 H14A 119.4
N4 C15 C16 124.4(8)
N4 C15 C20 118.4(7)
C16 C15 C20 117.1(8)
C15 C16 C17 118.8(9)
C15 C16 H16A 120.6
C17 C16 H16A 120.6
C18 C17 C16 118.7(9)
C18 C17 H17A 120.6
C16 C17 H17A 120.6
C17 C18 C19 118.3(9)
C17 C18 H18A 120.8
C19 C18 H18A 120.8
N4 C19 C18 123.1(9)
N4 C19 H19A 118.4
C18 C19 H19A 118.4
O4 C20 N5 121.5(8)
O4 C20 C15 120.9(8)
N5 C20 C15 117.5(8)
N6 C21 C22 124.4(8)
N6 C21 H21A 117.8
C22 C21 H21A 117.8
C23 C22 C28 118.4(8)
C23 C22 C21 126.3(8)
C28 C22 C21 115.3(8)
O5 C23 C22 125.0(7)
O5 C23 C24 117.8(7)
C22 C23 C24 117.3(7)
C26 C24 O6 125.1(7)
C26 C24 C23 122.4(8)
O6 C24 C23 112.3(7)
O6 C25 H25A 109.5
O6 C25 H25B 109.5
H25A C25 H25B 109.5
O6 C25 H25C 109.5
H25A C25 H25C 109.5
H25B C25 H25C 109.5
C24 C26 C27 119.7(9)
C24 C26 H26A 120.1
C27 C26 H26A 120.1
C28 C27 C26 120.5(9)
C28 C27 H27A 119.8
C26 C27 H27A 119.8
C27 C28 C22 121.4(8)
C27 C28 H28A 119.3
C22 C28 H28A 119.3
O2 Dy1 O1 135.4(2)
O2 Dy1 O11 79.8(2)
O1 Dy1 O11 77.63(18)
O2 Dy1 O10 76.6(2)
O1 Dy1 O10 142.0(2)
O11 Dy1 O10 136.9(2)
O2 Dy1 O5 145.3(2)
O1 Dy1 O5 66.51(18)
O11 Dy1 O5 81.09(19)
O10 Dy1 O5 98.8(2)
O2 Dy1 N3 73.2(2)
O1 Dy1 N3 64.2(2)
O11 Dy1 N3 75.7(2)
O10 Dy1 N3 129.0(2)
O5 Dy1 N3 128.7(2)
O2 Dy1 O6 83.6(2)
O1 Dy1 O6 123.04(18)
O11 Dy1 O6 70.70(19)
O10 Dy1 O6 71.2(2)
O5 Dy1 O6 62.79(18)
N3 Dy1 O6 142.0(2)
O2 Dy1 O7 96.4(2)
O1 Dy1 O7 79.96(19)
O11 Dy1 O7 142.8(2)
O10 Dy1 O7 75.8(2)
O5 Dy1 O7 116.08(19)
N3 Dy1 O7 67.9(2)
O6 Dy1 O7 146.14(19)
O2 Dy1 O8 135.3(2)
O1 Dy1 O8 74.3(2)
O11 Dy1 O8 145.0(2)
O10 Dy1 O8 67.8(2)
O5 Dy1 O8 68.79(19)
N3 Dy1 O8 109.3(2)
O6 Dy1 O8 108.38(19)
O7 Dy1 O8 49.94(19)
O2 Dy1 Dy2 153.79(16)
O1 Dy1 Dy2 33.36(13)
O11 Dy1 Dy2 74.40(14)
O10 Dy1 Dy2 126.30(17)
O5 Dy1 Dy2 33.36(13)
N3 Dy1 Dy2 95.84(15)
O6 Dy1 Dy2 91.87(12)
O7 Dy1 Dy2 101.47(14)
O8 Dy1 Dy2 70.61(14)
O5 Dy2 O4 138.4(2)
O5 Dy2 O1 68.44(18)
O4 Dy2 O1 136.2(2)
O5 Dy2 O16 76.4(2)
O4 Dy2 O16 96.5(2)
O1 Dy2 O16 126.70(19)
O5 Dy2 O15 85.7(2)
O4 Dy2 O15 74.3(2)
O1 Dy2 O15 75.4(2)
O16 Dy2 O15 140.9(2)
O5 Dy2 O12 96.08(19)
O4 Dy2 O12 121.1(2)
O1 Dy2 O12 73.01(18)
O16 Dy2 O12 72.31(19)
O15 Dy2 O12 145.1(2)
O5 Dy2 N1 133.8(2)
O4 Dy2 N1 77.8(2)
O1 Dy2 N1 65.6(2)
O16 Dy2 N1 138.0(2)
O15 Dy2 N1 78.2(2)
O12 Dy2 N1 75.5(2)
O5 Dy2 N6 74.0(2)
O4 Dy2 N6 65.2(2)
O1 Dy2 N6 130.4(2)
O16 Dy2 N6 71.1(2)
O15 Dy2 N6 70.6(2)
O12 Dy2 N6 143.3(2)
N1 Dy2 N6 136.5(2)
O5 Dy2 O13 137.79(19)
O4 Dy2 O13 71.1(2)
O1 Dy2 O13 114.00(18)
O16 Dy2 O13 69.52(19)
O15 Dy2 O13 136.44(19)
O12 Dy2 O13 50.50(18)
N1 Dy2 O13 69.3(2)
N6 Dy2 O13 115.6(2)
O5 Dy2 N8 117.1(2)
O4 Dy2 N8 96.2(2)
O1 Dy2 N8 94.71(19)
O16 Dy2 N8 67.1(2)
O15 Dy2 N8 150.3(2)
O12 Dy2 N8 25.42(19)
N1 Dy2 N8 72.2(2)
N6 Dy2 N8 131.5(2)
O13 Dy2 N8 25.2(2)
O5 Dy2 Dy1 35.53(13)
O4 Dy2 Dy1 155.62(15)
O1 Dy2 Dy1 33.13(12)
O16 Dy2 Dy1 101.65(14)
O15 Dy2 Dy1 81.35(14)
O12 Dy2 Dy1 80.34(13)
N1 Dy2 Dy1 98.76(15)
N6 Dy2 Dy1 105.59(17)
O13 Dy2 Dy1 130.74(13)
N8 Dy2 Dy1 105.76(16)
C5 N1 C1 117.5(7)
C5 N1 Dy2 124.1(6)
C1 N1 Dy2 118.0(5)
C6 N2 N3 110.3(7)
C7 N3 N2 112.6(7)
C7 N3 Dy1 129.2(6)
N2 N3 Dy1 118.1(5)
C15 N4 C19 116.6(8)
C20 N5 N6 117.2(8)
C20 N5 H5B 121.4
N6 N5 H5B 121.4
C21 N6 N5 116.6(8)
C21 N6 Dy2 131.6(6)
N5 N6 Dy2 111.7(5)
O9 N7 O8 121.2(9)
O9 N7 O7 121.9(8)
O8 N7 O7 116.8(7)
O14 N8 O13 122.4(8)
O14 N8 O12 120.6(8)
O13 N8 O12 117.1(8)
O14 N8 Dy2 174.0(6)
O13 N8 Dy2 60.7(4)
O12 N8 Dy2 56.7(4)
O18 N9 O19 120.5(9)
O18 N9 O17 123.1(8)
O19 N9 O17 116.3(8)
C6 O1 Dy1 121.1(5)
C6 O1 Dy2 124.3(5)
Dy1 O1 Dy2 113.5(2)
C9 O2 Dy1 143.4(6)
C10 O3 C11 114.7(7)
C20 O4 Dy2 123.7(6)
C23 O5 Dy2 133.5(5)
C23 O5 Dy1 115.4(5)
Dy2 O5 Dy1 111.1(2)
C24 O6 C25 116.5(6)
C24 O6 Dy1 113.3(4)
C25 O6 Dy1 125.9(5)
N7 O7 Dy1 98.2(5)
N7 O8 Dy1 95.0(5)
N8 O12 Dy2 97.9(5)
N8 O13 Dy2 94.1(5)

loop_
_geom_bond_atom_site_label_1
_geom_bond_atom_site_label_2
_geom_bond_distance
C1 C2 1.357(11)
C1 N1 1.359(11)
C1 C6 1.512(12)
C2 C3 1.377(12)
C2 H2A 0.9300
C3 C4 1.355(13)
C3 H3A 0.9300
C4 C5 1.391(12)
C4 H4A 0.9300
C5 N1 1.315(10)
C5 H5A 0.9300
C6 O1 1.297(10)
C6 N2 1.315(10)
C7 N3 1.295(10)
C7 C8 1.434(11)
C7 H7A 0.9300
C8 C14 1.409(13)
C8 C9 1.417(12)
C9 O2 1.275(10)
C9 C10 1.426(12)
C10 C12 1.361(13)
C10 O3 1.392(11)
C11 O3 1.434(10)
C11 H11A 0.9600
C11 H11B 0.9600
C11 H11C 0.9600
C12 C13 1.392(14)
C12 H12A 0.9300
C13 C14 1.375(11)
C13 H13A 0.9300
C14 H14A 0.9300
C15 N4 1.334(11)
C15 C16 1.375(12)
C15 C20 1.503(12)
C16 C17 1.402(12)
C16 H16A 0.9300
C17 C18 1.373(13)
C17 H17A 0.9300
C18 C19 1.414(13)
C18 H18A 0.9300
C19 N4 1.352(11)
C19 H19A 0.9300
C20 O4 1.240(10)
C20 N5 1.323(11)
C21 N6 1.259(10)
C21 C22 1.439(11)
C21 H21A 0.9300
C22 C23 1.401(12)
C22 C28 1.413(12)
C23 O5 1.340(10)
C23 C24 1.419(11)
C24 C26 1.334(12)
C24 O6 1.386(9)
C25 O6 1.433(10)
C25 H25A 0.9600
C25 H25B 0.9600
C25 H25C 0.9600
C26 C27 1.384(13)
C26 H26A 0.9300
C27 C28 1.345(12)
C27 H27A 0.9300
C28 H28A 0.9300
Dy1 O2 2.189(6)
Dy1 O1 2.320(5)
Dy1 O11 2.402(6)
Dy1 O10 2.405(6)
Dy1 O5 2.425(5)
Dy1 N3 2.495(7)
Dy1 O6 2.509(5)
Dy1 O7 2.513(6)
Dy1 O8 2.581(6)
Dy1 Dy2 3.8926(8)
Dy2 O5 2.295(6)
Dy2 O4 2.322(6)
Dy2 O1 2.334(5)
Dy2 O16 2.391(6)
Dy2 O15 2.407(6)
Dy2 O12 2.473(6)
Dy2 N1 2.532(7)
Dy2 N6 2.539(8)
Dy2 O13 2.563(6)
Dy2 N8 2.931(8)
N2 N3 1.398(9)
N5 N6 1.409(9)
N5 H5B 0.8600
N7 O9 1.214(9)
N7 O8 1.262(9)
N7 O7 1.264(9)
N8 O14 1.225(9)
N8 O13 1.250(9)
N8 O12 1.270(9)
N9 O18 1.183(10)
N9 O19 1.224(9)
N9 O17 1.263(9)
O20 C29 1.404(10)
O21 C30 1.409(10)

loop_
_geom_hbond_atom_site_label_D
_geom_hbond_atom_site_label_H
_geom_hbond_atom_site_label_A
_geom_hbond_distance_DH
_geom_hbond_distance_HA
_geom_hbond_distance_DA
_geom_hbond_angle_DHA
_geom_hbond_site_symmetry_A
N5 H5B O1W 0.86 2.01 2.827(10) 159.1 2_664

loop_
_geom_torsion_atom_site_label_1
_geom_torsion_atom_site_label_2
_geom_torsion_atom_site_label_3
_geom_torsion_atom_site_label_4
_geom_torsion
N1 C1 C2 C3 -0.8(13)
C6 C1 C2 C3 -179.2(8)
C1 C2 C3 C4 1.5(14)
C2 C3 C4 C5 -2.0(14)
C3 C4 C5 N1 1.8(14)
C2 C1 C6 O1 -164.5(8)
N1 C1 C6 O1 16.9(11)
C2 C1 C6 N2 16.0(13)
N1 C1 C6 N2 -162.7(7)
N3 C7 C8 C14 -178.2(8)
N3 C7 C8 C9 -2.7(13)
C14 C8 C9 O2 -174.5(8)
C7 C8 C9 O2 10.1(13)
C14 C8 C9 C10 3.3(12)
C7 C8 C9 C10 -172.1(7)
O2 C9 C10 C12 173.9(9)
C8 C9 C10 C12 -4.0(13)
O2 C9 C10 O3 -5.6(12)
C8 C9 C10 O3 176.5(7)
O3 C10 C12 C13 -178.9(9)
C9 C10 C12 C13 1.6(15)
C10 C12 C13 C14 1.5(15)
C12 C13 C14 C8 -2.0(13)
C9 C8 C14 C13 -0.5(13)
C7 C8 C14 C13 175.2(7)
N4 C15 C16 C17 -0.1(14)
C20 C15 C16 C17 177.3(8)
C15 C16 C17 C18 0.3(15)
C16 C17 C18 C19 1.5(15)
C17 C18 C19 N4 -4.0(14)
N4 C15 C20 O4 -156.5(8)
C16 C15 C20 O4 26.0(12)
N4 C15 C20 N5 21.5(12)
C16 C15 C20 N5 -156.1(8)
N6 C21 C22 C23 -9.8(14)
N6 C21 C22 C28 170.1(9)
C28 C22 C23 O5 173.5(8)
C21 C22 C23 O5 -6.6(14)
C28 C22 C23 C24 -5.7(12)
C21 C22 C23 C24 174.2(8)
O5 C23 C24 C26 -173.3(8)
C22 C23 C24 C26 5.9(12)
O5 C23 C24 O6 1.6(10)
C22 C23 C24 O6 -179.1(7)
O6 C24 C26 C27 -176.2(8)
C23 C24 C26 C27 -2.0(14)
C24 C26 C27 C28 -2.2(15)
C26 C27 C28 C22 2.2(15)
C23 C22 C28 C27 1.9(13)
C21 C22 C28 C27 -178.0(9)
O2 Dy1 Dy2 O5 -107.5(4)
O1 Dy1 Dy2 O5 171.3(3)
O11 Dy1 Dy2 O5 -97.6(3)
O10 Dy1 Dy2 O5 39.8(3)
N3 Dy1 Dy2 O5 -170.9(3)
O6 Dy1 Dy2 O5 -28.2(3)
O7 Dy1 Dy2 O5 120.5(3)
O8 Dy1 Dy2 O5 80.6(3)
O2 Dy1 Dy2 O4 160.8(5)
O1 Dy1 Dy2 O4 79.7(4)
O11 Dy1 Dy2 O4 170.8(4)
O10 Dy1 Dy2 O4 -51.9(4)
O5 Dy1 Dy2 O4 -91.6(4)
N3 Dy1 Dy2 O4 97.5(4)
O6 Dy1 Dy2 O4 -119.9(4)
O7 Dy1 Dy2 O4 28.8(4)
O8 Dy1 Dy2 O4 -11.0(4)
O2 Dy1 Dy2 O1 81.2(4)
O11 Dy1 Dy2 O1 91.1(3)
O10 Dy1 Dy2 O1 -131.5(3)
O5 Dy1 Dy2 O1 -171.3(3)
N3 Dy1 Dy2 O1 17.8(3)
O6 Dy1 Dy2 O1 160.5(3)
O7 Dy1 Dy2 O1 -50.8(3)
O8 Dy1 Dy2 O1 -90.7(3)
O2 Dy1 Dy2 O16 -62.0(4)
O1 Dy1 Dy2 O16 -143.2(3)
O11 Dy1 Dy2 O16 -52.0(2)
O10 Dy1 Dy2 O16 85.3(2)
O5 Dy1 Dy2 O16 45.5(3)
N3 Dy1 Dy2 O16 -125.4(2)
O6 Dy1 Dy2 O16 17.3(2)
O7 Dy1 Dy2 O16 166.0(2)
O8 Dy1 Dy2 O16 126.2(2)
O2 Dy1 Dy2 O15 157.6(4)
O1 Dy1 Dy2 O15 76.5(3)
O11 Dy1 Dy2 O15 167.6(2)
O10 Dy1 Dy2 O15 -55.1(3)
O5 Dy1 Dy2 O15 -94.8(3)
N3 Dy1 Dy2 O15 94.3(2)
O6 Dy1 Dy2 O15 -123.0(2)
O7 Dy1 Dy2 O15 25.7(2)
O8 Dy1 Dy2 O15 -14.2(2)
O2 Dy1 Dy2 O12 7.5(4)
O1 Dy1 Dy2 O12 -73.6(3)
O11 Dy1 Dy2 O12 17.5(2)
O10 Dy1 Dy2 O12 154.8(2)
O5 Dy1 Dy2 O12 115.0(3)
N3 Dy1 Dy2 O12 -55.9(2)
O6 Dy1 Dy2 O12 86.84(19)
O7 Dy1 Dy2 O12 -124.47(19)
O8 Dy1 Dy2 O12 -164.3(2)
O2 Dy1 Dy2 N1 81.1(4)
O1 Dy1 Dy2 N1 -0.1(3)
O11 Dy1 Dy2 N1 91.0(2)
O10 Dy1 Dy2 N1 -131.6(2)
O5 Dy1 Dy2 N1 -171.4(3)
N3 Dy1 Dy2 N1 17.7(2)
O6 Dy1 Dy2 N1 160.4(2)
O7 Dy1 Dy2 N1 -50.9(2)
O8 Dy1 Dy2 N1 -90.8(2)
O2 Dy1 Dy2 N6 -135.4(4)
O1 Dy1 Dy2 N6 143.5(3)
O11 Dy1 Dy2 N6 -125.4(2)
O10 Dy1 Dy2 N6 11.9(3)
O5 Dy1 Dy2 N6 -27.8(3)
N3 Dy1 Dy2 N6 161.3(2)
O6 Dy1 Dy2 N6 -56.0(2)
O7 Dy1 Dy2 N6 92.6(2)
O8 Dy1 Dy2 N6 52.8(2)
O2 Dy1 Dy2 O13 10.9(4)
O1 Dy1 Dy2 O13 -70.3(3)
O11 Dy1 Dy2 O13 20.9(2)
O10 Dy1 Dy2 O13 158.2(3)
O5 Dy1 Dy2 O13 118.4(3)
N3 Dy1 Dy2 O13 -52.5(2)
O6 Dy1 Dy2 O13 90.2(2)
O7 Dy1 Dy2 O13 -121.1(2)
O8 Dy1 Dy2 O13 -160.9(2)
O2 Dy1 Dy2 N8 7.2(4)
O1 Dy1 Dy2 N8 -74.0(3)
O11 Dy1 Dy2 N8 17.2(2)
O10 Dy1 Dy2 N8 154.5(2)
O5 Dy1 Dy2 N8 114.7(3)
N3 Dy1 Dy2 N8 -56.2(2)
O6 Dy1 Dy2 N8 86.5(2)
O7 Dy1 Dy2 N8 -124.8(2)
O8 Dy1 Dy2 N8 -164.6(2)
C4 C5 N1 C1 -1.1(12)
C4 C5 N1 Dy2 -174.2(6)
C2 C1 N1 C5 0.5(12)
C6 C1 N1 C5 179.2(7)
C2 C1 N1 Dy2 174.1(6)
C6 C1 N1 Dy2 -7.2(9)
O5 Dy2 N1 C5 165.2(6)
O4 Dy2 N1 C5 16.7(6)
O1 Dy2 N1 C5 172.1(7)
O16 Dy2 N1 C5 -69.4(7)
O15 Dy2 N1 C5 93.0(6)
O12 Dy2 N1 C5 -110.3(6)
N6 Dy2 N1 C5 48.3(7)
O13 Dy2 N1 C5 -57.5(6)
N8 Dy2 N1 C5 -84.0(6)
Dy1 Dy2 N1 C5 172.1(6)
O5 Dy2 N1 C1 -7.9(7)
O4 Dy2 N1 C1 -156.4(6)
O1 Dy2 N1 C1 -1.0(5)
O16 Dy2 N1 C1 117.5(6)
O15 Dy2 N1 C1 -80.2(6)
O12 Dy2 N1 C1 76.6(6)
N6 Dy2 N1 C1 -124.8(6)
O13 Dy2 N1 C1 129.4(6)
N8 Dy2 N1 C1 102.8(6)
Dy1 Dy2 N1 C1 -1.0(6)
O1 C6 N2 N3 -0.8(11)
C1 C6 N2 N3 178.7(7)
C8 C7 N3 N2 175.7(7)
C8 C7 N3 Dy1 -8.8(12)
C6 N2 N3 C7 -175.7(7)
C6 N2 N3 Dy1 8.3(8)
O2 Dy1 N3 C7 9.6(7)
O1 Dy1 N3 C7 176.0(8)
O11 Dy1 N3 C7 93.0(7)
O10 Dy1 N3 C7 -46.7(8)
O5 Dy1 N3 C7 158.9(6)
O6 Dy1 N3 C7 64.7(8)
O7 Dy1 N3 C7 -94.7(7)
O8 Dy1 N3 C7 -123.3(7)
Dy2 Dy1 N3 C7 165.3(7)
O2 Dy1 N3 N2 -175.2(6)
O1 Dy1 N3 N2 -8.8(5)
O11 Dy1 N3 N2 -91.8(5)
O10 Dy1 N3 N2 128.5(5)
O5 Dy1 N3 N2 -25.9(6)
O6 Dy1 N3 N2 -120.1(5)
O7 Dy1 N3 N2 80.5(5)
O8 Dy1 N3 N2 51.9(5)
Dy2 Dy1 N3 N2 -19.5(5)
C16 C15 N4 C19 -2.1(13)
C20 C15 N4 C19 -179.5(7)
C18 C19 N4 C15 4.1(13)
O4 C20 N5 N6 -2.4(12)
C15 C20 N5 N6 179.6(7)
C22 C21 N6 N5 179.3(7)
C22 C21 N6 Dy2 4.5(13)
C20 N5 N6 C21 -179.7(8)
C20 N5 N6 Dy2 -3.9(8)
O5 Dy2 N6 C21 8.1(8)
O4 Dy2 N6 C21 -179.6(9)
O1 Dy2 N6 C21 49.8(9)
O16 Dy2 N6 C21 -72.8(8)
O15 Dy2 N6 C21 99.2(8)
O12 Dy2 N6 C21 -70.3(9)
N1 Dy2 N6 C21 146.0(7)
O13 Dy2 N6 C21 -127.7(8)
N8 Dy2 N6 C21 -104.1(8)
Dy1 Dy2 N6 C21 24.5(8)
O5 Dy2 N6 N5 -166.9(5)
O4 Dy2 N6 N5 5.4(5)
O1 Dy2 N6 N5 -125.3(5)
O16 Dy2 N6 N5 112.2(5)
O15 Dy2 N6 N5 -75.8(5)
O12 Dy2 N6 N5 114.7(5)
N1 Dy2 N6 N5 -29.0(6)
O13 Dy2 N6 N5 57.3(5)
N8 Dy2 N6 N5 80.9(6)
Dy1 Dy2 N6 N5 -150.5(5)
O5 Dy2 N8 O14 -28(6)
O4 Dy2 N8 O14 127(6)
O1 Dy2 N8 O14 -96(6)
O16 Dy2 N8 O14 32(6)
O15 Dy2 N8 O14 -164(6)
O12 Dy2 N8 O14 -65(6)
N1 Dy2 N8 O14 -158(6)
N6 Dy2 N8 O14 64(6)
O13 Dy2 N8 O14 122(6)
Dy1 Dy2 N8 O14 -64(6)
O5 Dy2 N8 O13 -150.2(4)
O4 Dy2 N8 O13 4.1(5)
O1 Dy2 N8 O13 141.6(5)
O16 Dy2 N8 O13 -90.4(5)
O15 Dy2 N8 O13 73.1(6)
O12 Dy2 N8 O13 172.7(8)
N1 Dy2 N8 O13 79.1(5)
N6 Dy2 N8 O13 -58.0(6)
Dy1 Dy2 N8 O13 173.4(4)
O5 Dy2 N8 O12 37.1(5)
O4 Dy2 N8 O12 -168.7(5)
O1 Dy2 N8 O12 -31.1(5)
O16 Dy2 N8 O12 96.9(5)
O15 Dy2 N8 O12 -99.6(6)
N1 Dy2 N8 O12 -93.6(5)
N6 Dy2 N8 O12 129.3(5)
O13 Dy2 N8 O12 -172.7(8)
Dy1 Dy2 N8 O12 0.7(5)
N2 C6 O1 Dy1 -7.9(11)
C1 C6 O1 Dy1 172.5(5)
N2 C6 O1 Dy2 159.4(6)
C1 C6 O1 Dy2 -20.2(10)
O2 Dy1 O1 C6 27.0(7)
O11 Dy1 O1 C6 88.2(6)
O10 Dy1 O1 C6 -112.8(6)
O5 Dy1 O1 C6 173.8(6)
N3 Dy1 O1 C6 8.3(6)
O6 Dy1 O1 C6 145.1(6)
O7 Dy1 O1 C6 -61.9(6)
O8 Dy1 O1 C6 -112.9(6)
Dy2 Dy1 O1 C6 168.6(7)
O2 Dy1 O1 Dy2 -141.6(3)
O11 Dy1 O1 Dy2 -80.4(2)
O10 Dy1 O1 Dy2 78.7(4)
O5 Dy1 O1 Dy2 5.2(2)
N3 Dy1 O1 Dy2 -160.3(3)
O6 Dy1 O1 Dy2 -23.5(3)
O7 Dy1 O1 Dy2 129.5(3)
O8 Dy1 O1 Dy2 78.5(2)
O5 Dy2 O1 C6 -173.6(7)
O4 Dy2 O1 C6 47.8(7)
O16 Dy2 O1 C6 -121.1(6)
O15 Dy2 O1 C6 95.2(6)
O12 Dy2 O1 C6 -69.7(6)
N1 Dy2 O1 C6 11.8(6)
N6 Dy2 O1 C6 143.0(6)
O13 Dy2 O1 C6 -39.5(7)
N8 Dy2 O1 C6 -56.3(6)
Dy1 Dy2 O1 C6 -168.2(8)
O5 Dy2 O1 Dy1 -5.4(2)
O4 Dy2 O1 Dy1 -144.0(2)
O16 Dy2 O1 Dy1 47.1(3)
O15 Dy2 O1 Dy1 -96.6(3)
O12 Dy2 O1 Dy1 98.5(3)
N1 Dy2 O1 Dy1 179.9(3)
N6 Dy2 O1 Dy1 -48.8(4)
O13 Dy2 O1 Dy1 128.7(2)
N8 Dy2 O1 Dy1 111.9(3)
C8 C9 O2 Dy1 -5.1(15)
C10 C9 O2 Dy1 177.2(7)
O1 Dy1 O2 C9 -20.7(11)
O11 Dy1 O2 C9 -81.1(10)
O10 Dy1 O2 C9 135.2(10)
O5 Dy1 O2 C9 -138.6(9)
N3 Dy1 O2 C9 -3.2(9)
O6 Dy1 O2 C9 -152.6(10)
O7 Dy1 O2 C9 61.5(10)
O8 Dy1 O2 C9 97.6(10)
Dy2 Dy1 O2 C9 -71.4(11)
C12 C10 O3 C11 4.0(13)
C9 C10 O3 C11 -176.5(8)
N5 C20 O4 Dy2 8.8(11)
C15 C20 O4 Dy2 -173.4(5)
O5 Dy2 O4 C20 3.6(8)
O1 Dy2 O4 C20 115.7(6)
O16 Dy2 O4 C20 -73.2(7)
O15 Dy2 O4 C20 68.0(7)
O12 Dy2 O4 C20 -146.4(6)
N1 Dy2 O4 C20 149.0(7)
N6 Dy2 O4 C20 -7.6(6)
O13 Dy2 O4 C20 -138.9(7)
N8 Dy2 O4 C20 -140.8(6)
Dy1 Dy2 O4 C20 64.7(8)
C22 C23 O5 Dy2 29.8(12)
C24 C23 O5 Dy2 -151.0(6)
C22 C23 O5 Dy1 -146.9(7)
C24 C23 O5 Dy1 32.3(9)
O4 Dy2 O5 C23 -35.3(8)
O1 Dy2 O5 C23 -171.7(7)
O16 Dy2 O5 C23 49.1(7)
O15 Dy2 O5 C23 -95.8(7)
O12 Dy2 O5 C23 119.2(7)
N1 Dy2 O5 C23 -165.0(6)
N6 Dy2 O5 C23 -24.7(7)
O13 Dy2 O5 C23 85.8(7)
N8 Dy2 O5 C23 104.2(7)
Dy1 Dy2 O5 C23 -176.8(8)
O4 Dy2 O5 Dy1 141.5(3)
O1 Dy2 O5 Dy1 5.1(2)
O16 Dy2 O5 Dy1 -134.0(3)
O15 Dy2 O5 Dy1 81.1(3)
O12 Dy2 O5 Dy1 -63.9(2)
N1 Dy2 O5 Dy1 11.8(4)
N6 Dy2 O5 Dy1 152.1(3)
O13 Dy2 O5 Dy1 -97.3(3)
N8 Dy2 O5 Dy1 -79.0(3)
O2 Dy1 O5 C23 -50.3(7)
O1 Dy1 O5 C23 172.3(6)
O11 Dy1 O5 C23 -107.4(5)
O10 Dy1 O5 C23 28.9(5)
N3 Dy1 O5 C23 -170.9(5)
O6 Dy1 O5 C23 -34.6(5)
O7 Dy1 O5 C23 107.4(5)
O8 Dy1 O5 C23 90.8(5)
Dy2 Dy1 O5 C23 177.5(7)
O2 Dy1 O5 Dy2 132.2(3)
O1 Dy1 O5 Dy2 -5.2(2)
O11 Dy1 O5 Dy2 75.1(2)
O10 Dy1 O5 Dy2 -148.6(2)
N3 Dy1 O5 Dy2 11.6(4)
O6 Dy1 O5 Dy2 147.9(3)
O7 Dy1 O5 Dy2 -70.1(3)
O8 Dy1 O5 Dy2 -86.7(2)
C26 C24 O6 C25 -16.2(12)
C23 C24 O6 C25 169.0(7)
C26 C24 O6 Dy1 141.9(8)
C23 C24 O6 Dy1 -32.9(8)
O2 Dy1 O6 C24 -153.7(5)
O1 Dy1 O6 C24 64.9(5)
O11 Dy1 O6 C24 125.0(5)
O10 Dy1 O6 C24 -75.7(5)
O5 Dy1 O6 C24 35.2(5)
N3 Dy1 O6 C24 154.1(5)
O7 Dy1 O6 C24 -61.7(6)
O8 Dy1 O6 C24 -17.9(5)
Dy2 Dy1 O6 C24 52.2(5)
O2 Dy1 O6 C25 1.9(7)
O1 Dy1 O6 C25 -139.5(6)
O11 Dy1 O6 C25 -79.4(7)
O10 Dy1 O6 C25 79.9(7)
O5 Dy1 O6 C25 -169.2(7)
N3 Dy1 O6 C25 -50.2(8)
O7 Dy1 O6 C25 93.9(7)
O8 Dy1 O6 C25 137.7(7)
Dy2 Dy1 O6 C25 -152.2(7)
O9 N7 O7 Dy1 174.3(8)
O8 N7 O7 Dy1 -2.2(8)
O2 Dy1 O7 N7 148.4(5)
O1 Dy1 O7 N7 -76.6(5)
O11 Dy1 O7 N7 -130.2(5)
O10 Dy1 O7 N7 74.0(5)
O5 Dy1 O7 N7 -19.1(5)
N3 Dy1 O7 N7 -142.6(5)
O6 Dy1 O7 N7 60.3(6)
O8 Dy1 O7 N7 1.3(4)
Dy2 Dy1 O7 N7 -50.9(5)
O9 N7 O8 Dy1 -174.4(8)
O7 N7 O8 Dy1 2.1(7)
O2 Dy1 O8 N7 -51.3(6)
O1 Dy1 O8 N7 88.8(5)
O11 Dy1 O8 N7 126.6(5)
O10 Dy1 O8 N7 -91.1(5)
O5 Dy1 O8 N7 159.2(5)
N3 Dy1 O8 N7 34.1(5)
O6 Dy1 O8 N7 -151.0(5)
O7 Dy1 O8 N7 -1.2(4)
Dy2 Dy1 O8 N7 123.6(5)
O14 N8 O12 Dy2 173.7(7)
O13 N8 O12 Dy2 -7.1(8)
O5 Dy2 O12 N8 -147.3(5)
O4 Dy2 O12 N8 13.2(5)
O1 Dy2 O12 N8 147.4(5)
O16 Dy2 O12 N8 -73.7(5)
O15 Dy2 O12 N8 121.4(5)
N1 Dy2 O12 N8 78.9(5)
N6 Dy2 O12 N8 -76.1(6)
O13 Dy2 O12 N8 4.0(4)
Dy1 Dy2 O12 N8 -179.3(5)
O14 N8 O13 Dy2 -174.0(7)
O12 N8 O13 Dy2 6.8(7)
O5 Dy2 O13 N8 41.2(6)
O4 Dy2 O13 N8 -175.7(5)
O1 Dy2 O13 N8 -42.6(5)
O16 Dy2 O13 N8 79.5(5)
O15 Dy2 O13 N8 -136.5(5)
O12 Dy2 O13 N8 -4.0(4)
N1 Dy2 O13 N8 -92.0(5)
N6 Dy2 O13 N8 135.3(5)
Dy1 Dy2 O13 N8 -8.4(5)
